data_4300076
loop_
_publ_author_name
'Theivanayagam C. Deivaraj'
'Ghee Xiong Lai'
'Jagadese J. Vittal'

_publ_contact_author_address
; Department of Chemistry
  National University of Singapore
  Kent Ridge
  Singapore 119 260
;
_publ_contact_author_email chmjjv@nus.edu.sg
_publ_contact_author_fax '(65) 874 2975'
_publ_contact_author_name 'Jagadese J. Vittal'
_publ_contact_author_phone '(65) 779 1691'
_publ_section_title
;
Chemistry of Thiocarboxylates: Synthesis and Structures of Neutral
Copper(I) Thiocarboxylates with Triphenylphosphine
;
_journal_name_full 'Inorganic Chemistry'
_journal_page_first 1028
_journal_page_last 1034
_journal_paper_doi 10.1021/ic9907314
_journal_volume 39
_journal_year 2000
_chemical_formula_sum 'C82.5 H67 Cl Cu4 O5 P3 S4'
_chemical_formula_weight 1649.12
_space_group_IT_number 2
_symmetry_cell_setting triclinic
_symmetry_space_group_name_Hall '-P 1'
_symmetry_space_group_name_H-M 'P -1'
_atom_sites_solution_hydrogens geom
_atom_sites_solution_primary direct
_atom_sites_solution_secondary difmap
_audit_creation_method SHELXL-97
_cell_angle_alpha 94.974(1)
_cell_angle_beta 95.976(1)
_cell_angle_gamma 100.450(1)
_cell_formula_units_Z 2
_cell_length_a 12.4413(1)
_cell_length_b 15.5443(1)
_cell_length_c 20.4637(3)
_cell_measurement_reflns_used 6764
_cell_measurement_temperature 293(2)
_cell_measurement_theta_max 25.00
_cell_measurement_theta_min 1.76
_cell_volume 3848.09(7)
_computing_cell_refinement 'SAINT (Siemens, 1996)'
_computing_data_collection 'SMART (Siemens, 1996)'
_computing_data_reduction 'SAINT (Siemens, 1996)'
_computing_molecular_graphics 'SHELXTL (Siemens, 1996)'
_computing_publication_material 'SHELXTL (Siemens, 1996)'
_computing_structure_refinement 'SHELXTL (Siemens, 1996)'
_computing_structure_solution 'SHELXS-86 (Sheldrick, 1990)'
_diffrn_ambient_temperature 293(2)
_diffrn_measured_fraction_theta_full 0.943
_diffrn_measured_fraction_theta_max 0.943
_diffrn_measurement_device_type 'Bruker AXS 3-circle CCD system'
_diffrn_measurement_method '\w scans'
_diffrn_radiation_monochromator graphite
_diffrn_radiation_source 'fine-focus sealed tube'
_diffrn_radiation_type MoK\a
_diffrn_radiation_wavelength 0.71073
_diffrn_reflns_av_R_equivalents 0.0345
_diffrn_reflns_av_sigmaI/netI 0.0871
_diffrn_reflns_limit_h_max 14
_diffrn_reflns_limit_h_min -14
_diffrn_reflns_limit_k_max 18
_diffrn_reflns_limit_k_min -16
_diffrn_reflns_limit_l_max 20
_diffrn_reflns_limit_l_min -24
_diffrn_reflns_number 19210
_diffrn_reflns_theta_full 25.00
_diffrn_reflns_theta_max 25.00
_diffrn_reflns_theta_min 1.76
_exptl_absorpt_coefficient_mu 1.346
_exptl_absorpt_correction_T_max 0.8204
_exptl_absorpt_correction_T_min 0.6357
_exptl_absorpt_correction_type empirical
_exptl_absorpt_process_details 'SADABS (Sheldrick, 1996)'
_exptl_crystal_colour yellow
_exptl_crystal_density_diffrn 1.416
_exptl_crystal_density_meas ?
_exptl_crystal_density_method 'not measured'
_exptl_crystal_description 'long thin rods, cut'
_exptl_crystal_F_000 1680
_exptl_crystal_size_max 0.38
_exptl_crystal_size_mid 0.23
_exptl_crystal_size_min 0.18
_refine_diff_density_max 0.747
_refine_diff_density_min -0.669
_refine_diff_density_rms 0.075
_refine_ls_extinction_coef 0.00032(16)
_refine_ls_extinction_expression Fc^*^=kFc[1+0.001xFc^2^\l^3^/sin(2\q)]^-1/4^
_refine_ls_extinction_method SHELXL
_refine_ls_goodness_of_fit_ref 1.027
_refine_ls_hydrogen_treatment mixed
_refine_ls_matrix_type full
_refine_ls_number_parameters 817
_refine_ls_number_reflns 12777
_refine_ls_number_restraints 1
_refine_ls_restrained_S_all 1.027
_refine_ls_R_factor_all 0.1100
_refine_ls_R_factor_gt 0.0580
_refine_ls_shift/su_max 0.000
_refine_ls_shift/su_mean 0.000
_refine_ls_structure_factor_coef Fsqd
_refine_ls_weighting_details 'calc w=1/[\s^2^(Fo^2^)+(0.0521P)^2^+1.4155P] where P=(Fo^2^+2Fc^2^)/3'
_refine_ls_weighting_scheme calc
_refine_ls_wR_factor_gt 0.1163
_refine_ls_wR_factor_ref 0.1365
_reflns_number_gt 7868
_reflns_number_total 12777
_reflns_threshold_expression >2sigma(I)
_cod_depositor_comments
;
The following automatic conversions were performed:

'_exptl_crystal_density_meas' value 'not measured' was changed to '?'
- the value is perceived as not measured.

Automatic conversion script
Id: cif_fix_values 3008 2015-01-20 13:52:24Z robertas 
;
_cod_original_formula_sum 'C82.50 H67 Cl Cu4 O5 P3 S4'
_cod_database_code 4300076

loop_
_symmetry_equiv_pos_as_xyz
'x, y, z'
'-x, -y, -z'

loop_
_atom_site_label
_atom_site_type_symbol
_atom_site_fract_x
_atom_site_fract_y
_atom_site_fract_z
_atom_site_U_iso_or_equiv
_atom_site_adp_type
_atom_site_occupancy
_atom_site_symmetry_multiplicity
_atom_site_calc_flag
_atom_site_refinement_flags
_atom_site_disorder_assembly
_atom_site_disorder_group
Cu1 Cu 0.63593(6) 0.23469(4) 0.30754(3) 0.0477(2) Uani 1 1 d . B .
Cu2 Cu 0.73402(6) 0.20312(4) 0.14422(3) 0.0465(2) Uani 1 1 d . B .
Cu3 Cu 0.76272(6) 0.41441(4) 0.22868(3) 0.0509(2) Uani 1 1 d . B .
Cu4 Cu 0.56293(6) 0.27913(4) 0.18078(3) 0.0471(2) Uani 1 1 d . B .
P1 P 0.61163(12) 0.15364(9) 0.39248(7) 0.0412(4) Uani 1 1 d . . .
P2 P 0.84079(12) 0.12833(9) 0.08809(7) 0.0419(4) Uani 1 1 d . . .
P3 P 0.86975(13) 0.54032(10) 0.27526(8) 0.0527(4) Uani 1 1 d . . .
S1 S 0.47878(12) 0.15961(9) 0.22288(7) 0.0467(4) Uani 1 1 d . . .
S2 S 0.62186(12) 0.27671(9) 0.07770(7) 0.0473(4) Uani 1 1 d . . .
S3 S 0.56835(13) 0.41799(9) 0.22374(7) 0.0522(4) Uani 1 1 d . . .
S4 S 0.78372(11) 0.27522(9) 0.25145(6) 0.0406(3) Uani 1 1 d . . .
O1 O 0.6199(3) 0.0842(2) 0.16095(19) 0.0551(10) Uani 1 1 d . . .
O2 O 0.7713(3) 0.4191(3) 0.12318(18) 0.0579(11) Uani 1 1 d . . .
O3 O 0.5712(4) 0.3506(3) 0.33830(19) 0.0625(12) Uani 1 1 d . . .
O4 O 0.9178(4) 0.2671(5) 0.3567(3) 0.147(3) Uani 1 1 d . . .
C1 C 0.5319(5) 0.0727(4) 0.1852(3) 0.0462(14) Uani 1 1 d . B .
C2 C 0.6992(5) 0.3833(4) 0.0779(3) 0.0452(14) Uani 1 1 d . B .
C3 C 0.5572(5) 0.4140(4) 0.3082(3) 0.0585(16) Uani 1 1 d . A .
C4 C 0.9156(5) 0.2773(4) 0.2991(3) 0.0640(18) Uani 1 1 d . B .
C11 C 0.4680(5) -0.0183(4) 0.1830(3) 0.0511(15) Uani 1 1 d . . .
C12 C 0.3762(5) -0.0403(4) 0.2146(4) 0.073(2) Uani 1 1 d . B .
H12 H 0.3515 0.0032 0.2397 0.088 Uiso 1 1 calc R . .
C13 C 0.3207(7) -0.1255(6) 0.2095(5) 0.114(3) Uani 1 1 d . . .
H13 H 0.2608 -0.1397 0.2328 0.137 Uiso 1 1 calc R B .
C14 C 0.3524(10) -0.1902(6) 0.1705(7) 0.149(5) Uani 1 1 d . B .
H14 H 0.3127 -0.2476 0.1657 0.178 Uiso 1 1 calc R . .
C15 C 0.4442(10) -0.1689(6) 0.1382(6) 0.148(4) Uani 1 1 d . . .
H15 H 0.4665 -0.2124 0.1117 0.178 Uiso 1 1 calc R B .
C16 C 0.5025(7) -0.0846(5) 0.1449(4) 0.103(3) Uani 1 1 d . B .
H16 H 0.5654 -0.0713 0.1240 0.124 Uiso 1 1 calc R . .
C21 C 0.6744(5) 0.4339(4) 0.0217(3) 0.0498(15) Uani 1 1 d . . .
C22 C 0.5918(6) 0.4038(4) -0.0296(3) 0.075(2) Uani 1 1 d . B .
H22 H 0.5493 0.3478 -0.0308 0.090 Uiso 1 1 calc R . .
C23 C 0.5711(7) 0.4555(6) -0.0794(4) 0.108(3) Uani 1 1 d . . .
H23 H 0.5146 0.4340 -0.1135 0.130 Uiso 1 1 calc R B .
C24 C 0.6326(7) 0.5380(6) -0.0790(4) 0.100(3) Uani 1 1 d . B .
H24 H 0.6186 0.5723 -0.1128 0.120 Uiso 1 1 calc R . .
C25 C 0.7150(7) 0.5694(5) -0.0285(4) 0.094(3) Uani 1 1 d . . .
H25 H 0.7568 0.6257 -0.0274 0.113 Uiso 1 1 calc R B .
C26 C 0.7361(6) 0.5177(4) 0.0210(3) 0.073(2) Uani 1 1 d . B .
H26 H 0.7931 0.5395 0.0547 0.087 Uiso 1 1 calc R . .
C31 C 0.5162(7) 0.4879(5) 0.3465(4) 0.0729(15) Uiso 0.55 1 d PG A 1
C32 C 0.5408(7) 0.5737(6) 0.3303(3) 0.0729(15) Uiso 0.55 1 d PG A 1
H32 H 0.5779 0.5857 0.2939 0.087 Uiso 0.55 1 calc PR A 1
C33 C 0.5101(7) 0.6415(4) 0.3684(4) 0.0729(15) Uiso 0.55 1 d PG A 1
H33 H 0.5266 0.6990 0.3576 0.087 Uiso 0.55 1 calc PR A 1
C34 C 0.4547(7) 0.6236(5) 0.4227(4) 0.0729(15) Uiso 0.55 1 d PG A 1
H34 H 0.4341 0.6690 0.4482 0.087 Uiso 0.55 1 calc PR A 1
C35 C 0.4300(6) 0.5378(5) 0.4389(3) 0.0729(15) Uiso 0.55 1 d PG A 1
H35 H 0.3930 0.5258 0.4753 0.087 Uiso 0.55 1 calc PR A 1
C36 C 0.4608(7) 0.4700(4) 0.4008(4) 0.0729(15) Uiso 0.55 1 d PG A 1
H36 H 0.4443 0.4126 0.4117 0.087 Uiso 0.55 1 calc PR A 1
C31A C 0.5559(10) 0.5016(6) 0.3433(5) 0.086(2) Uiso 0.45 1 d PG A 2
C32A C 0.5659(9) 0.5087(6) 0.4119(5) 0.086(2) Uiso 0.45 1 d PG A 2
H32A H 0.5799 0.4614 0.4341 0.103 Uiso 0.45 1 calc PR A 2
C33A C 0.5550(9) 0.5864(7) 0.4473(4) 0.086(2) Uiso 0.45 1 d PG A 2
H33A H 0.5617 0.5911 0.4933 0.103 Uiso 0.45 1 calc PR A 2
C34A C 0.5340(9) 0.6570(6) 0.4142(5) 0.086(2) Uiso 0.45 1 d PG A 2
H34A H 0.5267 0.7090 0.4379 0.103 Uiso 0.45 1 calc PR A 2
C35A C 0.5240(10) 0.6500(7) 0.3455(5) 0.086(2) Uiso 0.45 1 d PG A 2
H35A H 0.5099 0.6973 0.3233 0.103 Uiso 0.45 1 calc PR A 2
C36A C 0.5349(11) 0.5723(8) 0.3101(4) 0.086(2) Uiso 0.45 1 d PG A 2
H36A H 0.5282 0.5676 0.2642 0.103 Uiso 0.45 1 calc PR A 2
C41 C 1.0186(5) 0.2939(4) 0.2669(3) 0.0511(15) Uani 1 1 d . . .
C42 C 1.0244(5) 0.3262(4) 0.2065(3) 0.0582(16) Uani 1 1 d . B .
H42 H 0.9617 0.3394 0.1839 0.070 Uiso 1 1 calc R . .
C43 C 1.1226(6) 0.3393(5) 0.1793(4) 0.077(2) Uani 1 1 d . . .
H43 H 1.1268 0.3621 0.1389 0.092 Uiso 1 1 calc R B .
C44 C 1.2140(7) 0.3177(5) 0.2131(5) 0.099(3) Uani 1 1 d . B .
H44 H 1.2798 0.3248 0.1946 0.119 Uiso 1 1 calc R . .
C45 C 1.2105(6) 0.2865(6) 0.2726(5) 0.107(3) Uani 1 1 d . . .
H45 H 1.2732 0.2725 0.2948 0.128 Uiso 1 1 calc R B .
C46 C 1.1126(5) 0.2755(5) 0.3002(4) 0.079(2) Uani 1 1 d . B .
H46 H 1.1102 0.2554 0.3417 0.094 Uiso 1 1 calc R . .
C1A C 0.6724(5) 0.1928(3) 0.4782(3) 0.0464(14) Uani 1 1 d . . .
C2A C 0.6218(5) 0.1662(4) 0.5323(3) 0.0566(16) Uani 1 1 d . . .
H2A H 0.5531 0.1291 0.5261 0.068 Uiso 1 1 calc R . .
C3A C 0.6742(7) 0.1951(5) 0.5961(3) 0.073(2) Uani 1 1 d . . .
H3A H 0.6404 0.1763 0.6321 0.087 Uiso 1 1 calc R . .
C4A C 0.7728(7) 0.2498(6) 0.6062(4) 0.096(3) Uani 1 1 d . . .
H4A H 0.8064 0.2689 0.6491 0.116 Uiso 1 1 calc R . .
C5A C 0.8237(7) 0.2774(6) 0.5530(4) 0.118(3) Uani 1 1 d . . .
H5A H 0.8923 0.3147 0.5600 0.142 Uiso 1 1 calc R . .
C6A C 0.7725(6) 0.2494(5) 0.4882(3) 0.091(3) Uani 1 1 d . . .
H6A H 0.8061 0.2692 0.4523 0.109 Uiso 1 1 calc R . .
C1B C 0.4644(4) 0.1302(4) 0.4012(2) 0.0452(14) Uani 1 1 d . . .
C2B C 0.3974(5) 0.0484(4) 0.3880(3) 0.0604(16) Uani 1 1 d . . .
H2B H 0.4280 -0.0004 0.3768 0.072 Uiso 1 1 calc R . .
C3B C 0.2839(6) 0.0373(5) 0.3911(3) 0.078(2) Uani 1 1 d . . .
H3B H 0.2396 -0.0183 0.3816 0.093 Uiso 1 1 calc R . .
C4B C 0.2385(6) 0.1088(7) 0.4083(4) 0.089(3) Uani 1 1 d . . .
H4B H 0.1633 0.1018 0.4110 0.107 Uiso 1 1 calc R . .
C5B C 0.3044(7) 0.1909(6) 0.4215(4) 0.087(2) Uani 1 1 d . . .
H5B H 0.2740 0.2396 0.4330 0.104 Uiso 1 1 calc R . .
C6B C 0.4159(5) 0.2008(5) 0.4175(3) 0.0663(18) Uani 1 1 d . . .
H6B H 0.4596 0.2568 0.4261 0.080 Uiso 1 1 calc R . .
C1C C 0.6495(4) 0.0463(3) 0.3792(2) 0.0402(13) Uani 1 1 d . . .
C2C C 0.6887(5) 0.0251(4) 0.3193(3) 0.0618(18) Uani 1 1 d . . .
H2C H 0.6962 0.0660 0.2887 0.074 Uiso 1 1 calc R . .
C3C C 0.7160(7) -0.0554(5) 0.3054(3) 0.085(2) Uani 1 1 d . . .
H3C H 0.7420 -0.0684 0.2654 0.102 Uiso 1 1 calc R . .
C4C C 0.7057(6) -0.1168(5) 0.3495(4) 0.080(2) Uani 1 1 d . . .
H4C H 0.7229 -0.1717 0.3392 0.096 Uiso 1 1 calc R . .
C5C C 0.6693(6) -0.0963(4) 0.4093(3) 0.073(2) Uani 1 1 d . . .
H5C H 0.6631 -0.1374 0.4398 0.088 Uiso 1 1 calc R . .
C6C C 0.6426(5) -0.0165(4) 0.4239(3) 0.0562(16) Uani 1 1 d . . .
H6C H 0.6192 -0.0036 0.4646 0.067 Uiso 1 1 calc R . .
C1D C 0.9012(4) 0.1828(4) 0.0208(3) 0.0436(13) Uani 1 1 d . . .
C2D C 0.9223(5) 0.2741(4) 0.0257(3) 0.0574(16) Uani 1 1 d . . .
H2D H 0.9068 0.3060 0.0630 0.069 Uiso 1 1 calc R . .
C3D C 0.9664(6) 0.3182(5) -0.0245(4) 0.083(2) Uani 1 1 d . . .
H3D H 0.9813 0.3794 -0.0208 0.100 Uiso 1 1 calc R . .
C4D C 0.9878(6) 0.2700(5) -0.0802(4) 0.082(2) Uani 1 1 d . . .
H4D H 1.0181 0.2991 -0.1138 0.099 Uiso 1 1 calc R . .
C5D C 0.9650(6) 0.1806(5) -0.0861(3) 0.075(2) Uani 1 1 d . . .
H5D H 0.9784 0.1489 -0.1241 0.090 Uiso 1 1 calc R . .
C6D C 0.9220(5) 0.1365(4) -0.0358(3) 0.0616(17) Uani 1 1 d . . .
H6D H 0.9070 0.0753 -0.0402 0.074 Uiso 1 1 calc R . .
C1E C 0.7698(4) 0.0216(4) 0.0463(2) 0.0425(13) Uani 1 1 d . . .
C2E C 0.8112(5) -0.0550(4) 0.0511(3) 0.0547(15) Uani 1 1 d . . .
H2E H 0.8778 -0.0529 0.0770 0.066 Uiso 1 1 calc R . .
C3E C 0.7545(6) -0.1349(4) 0.0178(3) 0.0719(19) Uani 1 1 d . . .
H3E H 0.7834 -0.1857 0.0214 0.086 Uiso 1 1 calc R . .
C4E C 0.6565(6) -0.1383(5) -0.0201(3) 0.076(2) Uani 1 1 d . . .
H4E H 0.6182 -0.1917 -0.0421 0.091 Uiso 1 1 calc R . .
C5E C 0.6145(6) -0.0636(6) -0.0258(3) 0.079(2) Uani 1 1 d . . .
H5E H 0.5477 -0.0663 -0.0517 0.095 Uiso 1 1 calc R . .
C6E C 0.6712(5) 0.0163(5) 0.0070(3) 0.0625(17) Uani 1 1 d . . .
H6E H 0.6423 0.0669 0.0023 0.075 Uiso 1 1 calc R . .
C1F C 0.9548(4) 0.0987(3) 0.1394(3) 0.0431(13) Uani 1 1 d . . .
C2F C 1.0589(5) 0.0998(4) 0.1218(3) 0.0559(16) Uani 1 1 d . . .
H2F H 1.0755 0.1180 0.0813 0.067 Uiso 1 1 calc R . .
C3F C 1.1388(6) 0.0741(5) 0.1634(4) 0.080(2) Uani 1 1 d . . .
H3F H 1.2089 0.0752 0.1511 0.096 Uiso 1 1 calc R . .
C4F C 1.1141(7) 0.0468(5) 0.2232(4) 0.087(2) Uani 1 1 d . . .
H4F H 1.1675 0.0286 0.2511 0.104 Uiso 1 1 calc R . .
C5F C 1.0119(6) 0.0461(4) 0.2417(3) 0.0683(19) Uani 1 1 d . . .
H5F H 0.9959 0.0280 0.2823 0.082 Uiso 1 1 calc R . .
C6F C 0.9321(5) 0.0724(4) 0.2002(3) 0.0529(15) Uani 1 1 d . . .
H6F H 0.8627 0.0724 0.2133 0.064 Uiso 1 1 calc R . .
C1G C 0.8421(5) 0.6409(4) 0.2412(3) 0.0556(16) Uani 1 1 d . B .
C2G C 0.9145(6) 0.7222(4) 0.2566(3) 0.0677(19) Uani 1 1 d . . .
H2G H 0.9793 0.7271 0.2850 0.081 Uiso 1 1 calc R B .
C3G C 0.8881(8) 0.7953(4) 0.2288(4) 0.088(3) Uani 1 1 d . B .
H3G H 0.9349 0.8497 0.2398 0.106 Uiso 1 1 calc R . .
C4G C 0.7954(9) 0.7890(5) 0.1860(4) 0.093(3) Uani 1 1 d . . .
H4G H 0.7793 0.8387 0.1678 0.112 Uiso 1 1 calc R B .
C5G C 0.7256(7) 0.7095(5) 0.1695(4) 0.088(2) Uani 1 1 d . B .
H5G H 0.6625 0.7052 0.1398 0.105 Uiso 1 1 calc R . .
C6G C 0.7484(6) 0.6350(4) 0.1970(3) 0.0738(19) Uani 1 1 d . . .
H6G H 0.7006 0.5812 0.1856 0.089 Uiso 1 1 calc R B .
C1H C 1.0154(5) 0.5481(4) 0.2665(4) 0.0617(17) Uani 1 1 d . B .
C2H C 1.0916(8) 0.5350(6) 0.3168(4) 0.107(3) Uani 1 1 d . . .
H2H H 1.0715 0.5252 0.3584 0.128 Uiso 1 1 calc R B .
C3H C 1.2014(9) 0.5369(8) 0.3034(7) 0.145(5) Uani 1 1 d . B .
H3H H 1.2532 0.5255 0.3360 0.175 Uiso 1 1 calc R . .
C4H C 1.2317(9) 0.5551(7) 0.2434(8) 0.138(5) Uani 1 1 d . . .
H4H H 1.3053 0.5605 0.2366 0.165 Uiso 1 1 calc R B .
C5H C 1.1571(10) 0.5653(6) 0.1939(7) 0.128(4) Uani 1 1 d . B .
H5H H 1.1775 0.5743 0.1522 0.154 Uiso 1 1 calc R . .
C6H C 1.0505(7) 0.5623(5) 0.2060(5) 0.095(3) Uani 1 1 d . . .
H6H H 0.9992 0.5703 0.1718 0.113 Uiso 1 1 calc R B .
C1I C 0.8639(11) 0.5613(9) 0.3619(5) 0.084(3) Uiso 0.45 1 d PG B 3
C2I C 0.8468(11) 0.6418(8) 0.3897(6) 0.084(3) Uiso 0.45 1 d PG B 3
H2I H 0.8325 0.6845 0.3627 0.101 Uiso 0.45 1 calc PR B 3
C3I C 0.8509(10) 0.6583(7) 0.4579(6) 0.084(3) Uiso 0.45 1 d PG B 3
H3I H 0.8394 0.7121 0.4765 0.101 Uiso 0.45 1 calc PR B 3
C4I C 0.8722(10) 0.5944(8) 0.4983(5) 0.084(3) Uiso 0.45 1 d PG B 3
H4I H 0.8749 0.6054 0.5439 0.101 Uiso 0.45 1 calc PR B 3
C5I C 0.8893(10) 0.5139(7) 0.4705(6) 0.084(3) Uiso 0.45 1 d PG B 3
H5I H 0.9035 0.4711 0.4975 0.101 Uiso 0.45 1 calc PR B 3
C6I C 0.8852(10) 0.4974(7) 0.4023(6) 0.084(3) Uiso 0.45 1 d PG B 3
H6I H 0.8966 0.4435 0.3837 0.101 Uiso 0.45 1 calc PR B 3
C1I' C 0.8605(8) 0.5596(7) 0.3667(4) 0.080(2) Uiso 0.55 1 d PG B 4
C2I' C 0.8307(8) 0.4842(6) 0.3976(4) 0.080(2) Uiso 0.55 1 d PG B 4
H2I' H 0.8178 0.4291 0.3734 0.096 Uiso 0.55 1 calc PR B 4
C3I' C 0.8202(8) 0.4912(5) 0.4647(5) 0.080(2) Uiso 0.55 1 d PG B 4
H3I' H 0.8003 0.4408 0.4855 0.096 Uiso 0.55 1 calc PR B 4
C4I' C 0.8394(8) 0.5736(6) 0.5009(4) 0.080(2) Uiso 0.55 1 d PG B 4
H4I' H 0.8324 0.5783 0.5458 0.096 Uiso 0.55 1 calc PR B 4
C5I' C 0.8692(8) 0.6490(5) 0.4699(5) 0.080(2) Uiso 0.55 1 d PG B 4
H5I' H 0.8821 0.7041 0.4941 0.096 Uiso 0.55 1 calc PR B 4
C6I' C 0.8797(9) 0.6420(6) 0.4028(5) 0.080(2) Uiso 0.55 1 d PG B 4
H6I' H 0.8996 0.6924 0.3821 0.096 Uiso 0.55 1 calc PR B 4
C1S C 0.9626(19) 0.0655(13) 0.5021(6) 0.1319(13) Uiso 0.50 1 d PD C 5
H1S1 H 0.8887 0.0332 0.5040 0.158 Uiso 0.50 1 calc PR C 5
H1S2 H 1.0051 0.0223 0.4879 0.158 Uiso 0.50 1 calc PR C 5
Cl1 Cl 0.9534(5) 0.1235(4) 0.4456(3) 0.1319(13) Uiso 0.50 1 d PD C 5
Cl2 Cl 1.0093(5) 0.0997(5) 0.5722(3) 0.1319(13) Uiso 0.50 1 d PD C 5
O1S O 0.9844(8) 0.1078(7) 0.6011(5) 0.076(3) Uiso 0.50 1 d P D 6
O2S O 1.032(2) 0.0275(18) 0.5541(12) 0.116(8) Uiso 0.25 1 d P D 6
O3S O 0.8949(15) 0.0846(12) 0.5165(8) 0.070(5) Uiso 0.25 1 d P E 6

loop_
_atom_site_aniso_label
_atom_site_aniso_U_11
_atom_site_aniso_U_22
_atom_site_aniso_U_33
_atom_site_aniso_U_23
_atom_site_aniso_U_13
_atom_site_aniso_U_12
Cu1 0.0543(5) 0.0447(4) 0.0468(4) 0.0130(3) 0.0130(3) 0.0087(3)
Cu2 0.0482(4) 0.0465(4) 0.0476(4) 0.0069(3) 0.0132(3) 0.0117(3)
Cu3 0.0558(5) 0.0402(4) 0.0499(4) 0.0056(3) -0.0041(3) -0.0028(3)
Cu4 0.0467(4) 0.0422(4) 0.0519(4) 0.0061(3) 0.0062(3) 0.0066(3)
P1 0.0467(9) 0.0389(8) 0.0382(8) 0.0076(6) 0.0101(7) 0.0045(7)
P2 0.0434(9) 0.0443(9) 0.0406(8) 0.0084(7) 0.0115(7) 0.0099(7)
P3 0.0597(10) 0.0362(9) 0.0553(9) 0.0045(7) -0.0009(8) -0.0043(7)
S1 0.0431(8) 0.0446(9) 0.0509(8) 0.0021(7) 0.0100(7) 0.0029(7)
S2 0.0497(9) 0.0446(9) 0.0434(8) 0.0059(7) -0.0016(7) 0.0019(7)
S3 0.0584(10) 0.0408(9) 0.0575(9) 0.0092(7) 0.0031(8) 0.0102(7)
S4 0.0400(8) 0.0403(8) 0.0403(7) 0.0077(6) 0.0046(6) 0.0030(6)
O1 0.054(3) 0.044(2) 0.067(3) 0.002(2) 0.026(2) -0.0015(19)
O2 0.058(3) 0.056(3) 0.049(2) 0.014(2) -0.007(2) -0.013(2)
O3 0.092(3) 0.047(3) 0.059(3) 0.011(2) 0.025(2) 0.029(2)
O4 0.063(4) 0.326(10) 0.065(3) 0.089(5) 0.010(3) 0.040(5)
C1 0.050(4) 0.043(3) 0.041(3) 0.005(3) 0.003(3) 0.000(3)
C2 0.049(4) 0.048(4) 0.039(3) 0.008(3) 0.011(3) 0.008(3)
C3 0.064(4) 0.048(4) 0.062(4) -0.008(3) 0.005(3) 0.016(3)
C4 0.052(4) 0.084(5) 0.056(4) 0.024(4) 0.002(3) 0.007(3)
C11 0.056(4) 0.039(3) 0.055(4) 0.004(3) 0.004(3) 0.002(3)
C12 0.058(4) 0.063(5) 0.095(5) 0.023(4) 0.019(4) -0.011(3)
C13 0.094(7) 0.072(6) 0.174(9) 0.040(6) 0.039(6) -0.017(5)
C14 0.138(10) 0.046(6) 0.248(14) 0.018(7) 0.034(9) -0.025(6)
C15 0.155(10) 0.047(5) 0.230(13) -0.026(6) 0.057(9) -0.014(6)
C16 0.112(7) 0.052(5) 0.142(7) -0.003(5) 0.043(6) -0.004(5)
C21 0.058(4) 0.058(4) 0.036(3) 0.011(3) 0.009(3) 0.014(3)
C22 0.089(5) 0.070(5) 0.054(4) 0.023(4) -0.019(4) -0.007(4)
C23 0.107(7) 0.117(7) 0.088(6) 0.046(5) -0.037(5) -0.003(6)
C24 0.106(7) 0.099(7) 0.101(6) 0.064(5) 0.008(5) 0.014(5)
C25 0.098(6) 0.084(6) 0.093(6) 0.044(5) -0.001(5) -0.011(5)
C26 0.080(5) 0.073(5) 0.060(4) 0.028(4) -0.001(4) -0.003(4)
C41 0.045(4) 0.041(3) 0.061(4) 0.003(3) -0.002(3) -0.003(3)
C42 0.048(4) 0.057(4) 0.065(4) 0.007(3) 0.005(3) 0.000(3)
C43 0.067(5) 0.076(5) 0.087(5) 0.016(4) 0.027(4) -0.001(4)
C44 0.067(6) 0.084(6) 0.151(8) 0.025(6) 0.034(6) 0.009(5)
C45 0.050(5) 0.121(7) 0.157(9) 0.065(7) 0.010(5) 0.016(5)
C46 0.047(4) 0.087(5) 0.104(6) 0.041(4) 0.000(4) 0.008(4)
C1A 0.055(4) 0.038(3) 0.044(3) 0.006(3) 0.007(3) 0.002(3)
C2A 0.073(4) 0.049(4) 0.046(4) 0.003(3) 0.013(3) 0.006(3)
C3A 0.106(6) 0.068(5) 0.042(4) 0.003(3) 0.007(4) 0.015(4)
C4A 0.105(7) 0.104(7) 0.062(5) -0.005(5) -0.012(5) -0.008(5)
C5A 0.105(7) 0.136(8) 0.081(6) -0.008(6) -0.005(5) -0.043(6)
C6A 0.091(6) 0.101(6) 0.058(4) 0.003(4) 0.009(4) -0.039(5)
C1B 0.042(3) 0.055(4) 0.043(3) 0.016(3) 0.010(3) 0.013(3)
C2B 0.053(4) 0.060(4) 0.067(4) 0.019(3) 0.008(3) 0.002(3)
C3B 0.049(4) 0.094(6) 0.084(5) 0.029(4) 0.001(4) -0.008(4)
C4B 0.060(5) 0.137(8) 0.083(5) 0.040(6) 0.022(4) 0.036(6)
C5B 0.078(6) 0.113(7) 0.088(5) 0.033(5) 0.024(5) 0.050(5)
C6B 0.061(5) 0.072(5) 0.072(4) 0.014(4) 0.019(4) 0.019(4)
C1C 0.039(3) 0.042(3) 0.038(3) 0.006(3) 0.005(2) 0.004(3)
C2C 0.082(5) 0.060(4) 0.056(4) 0.017(3) 0.021(3) 0.034(4)
C3C 0.124(7) 0.082(5) 0.068(5) 0.019(4) 0.042(5) 0.052(5)
C4C 0.103(6) 0.061(5) 0.090(5) 0.006(4) 0.036(5) 0.036(4)
C5C 0.096(6) 0.052(4) 0.079(5) 0.029(4) 0.018(4) 0.018(4)
C6C 0.080(5) 0.045(4) 0.050(3) 0.012(3) 0.020(3) 0.019(3)
C1D 0.040(3) 0.051(4) 0.045(3) 0.010(3) 0.013(3) 0.016(3)
C2D 0.067(4) 0.054(4) 0.054(4) 0.007(3) 0.022(3) 0.010(3)
C3D 0.108(6) 0.062(5) 0.088(5) 0.032(4) 0.035(5) 0.010(4)
C4D 0.099(6) 0.090(6) 0.070(5) 0.040(4) 0.039(4) 0.018(5)
C5D 0.092(6) 0.079(5) 0.065(4) 0.020(4) 0.042(4) 0.021(4)
C6D 0.074(5) 0.060(4) 0.058(4) 0.014(3) 0.029(3) 0.016(3)
C1E 0.042(3) 0.051(4) 0.035(3) 0.007(3) 0.008(3) 0.009(3)
C2E 0.047(4) 0.053(4) 0.058(4) -0.002(3) -0.006(3) 0.004(3)
C3E 0.071(5) 0.047(4) 0.090(5) 0.000(4) 0.003(4) -0.001(4)
C4E 0.063(5) 0.082(6) 0.068(5) -0.017(4) 0.005(4) -0.010(4)
C5E 0.059(5) 0.103(6) 0.065(4) -0.009(4) -0.012(4) 0.004(5)
C6E 0.054(4) 0.076(5) 0.058(4) 0.004(4) 0.001(3) 0.018(4)
C1F 0.049(4) 0.037(3) 0.043(3) 0.003(3) 0.005(3) 0.009(3)
C2F 0.048(4) 0.066(4) 0.054(4) 0.008(3) 0.005(3) 0.009(3)
C3F 0.053(4) 0.100(6) 0.090(5) 0.008(5) -0.002(4) 0.025(4)
C4F 0.092(6) 0.103(6) 0.071(5) 0.013(4) -0.018(5) 0.046(5)
C5F 0.090(6) 0.072(5) 0.050(4) 0.014(3) 0.006(4) 0.029(4)
C6F 0.059(4) 0.053(4) 0.048(4) 0.011(3) 0.012(3) 0.011(3)
C1G 0.070(4) 0.043(4) 0.054(4) 0.005(3) 0.018(3) 0.005(3)
C2G 0.087(5) 0.040(4) 0.076(4) 0.001(3) 0.032(4) 0.001(3)
C3G 0.146(8) 0.037(4) 0.092(6) 0.010(4) 0.072(6) 0.009(5)
C4G 0.162(9) 0.056(5) 0.086(6) 0.029(5) 0.058(6) 0.049(6)
C5G 0.109(7) 0.065(5) 0.096(6) 0.030(5) 0.007(5) 0.030(5)
C6G 0.086(5) 0.050(4) 0.087(5) 0.020(4) 0.014(4) 0.011(4)
C1H 0.060(4) 0.039(4) 0.080(5) 0.005(3) 0.002(4) -0.003(3)
C2H 0.084(7) 0.102(7) 0.114(7) -0.040(5) -0.026(6) 0.010(5)
C3H 0.088(9) 0.146(11) 0.178(12) -0.059(9) -0.054(8) 0.032(8)
C4H 0.069(7) 0.094(8) 0.227(15) -0.043(10) 0.023(9) -0.017(6)
C5H 0.099(8) 0.088(7) 0.210(13) 0.029(8) 0.066(9) 0.020(6)
C6H 0.081(6) 0.074(5) 0.142(8) 0.041(5) 0.033(6) 0.026(4)

loop_
_atom_type_symbol
_atom_type_description
_atom_type_scat_dispersion_real
_atom_type_scat_dispersion_imag
_atom_type_scat_source
C C 0.0033 0.0016 'International Tables Vol C Tables 4.2.6.8 and 6.1.1.4'
H H 0.0000 0.0000 'International Tables Vol C Tables 4.2.6.8 and 6.1.1.4'
O O 0.0106 0.0060 'International Tables Vol C Tables 4.2.6.8 and 6.1.1.4'
P P 0.1023 0.0942 'International Tables Vol C Tables 4.2.6.8 and 6.1.1.4'
S S 0.1246 0.1234 'International Tables Vol C Tables 4.2.6.8 and 6.1.1.4'
Cl Cl 0.1484 0.1585 'International Tables Vol C Tables 4.2.6.8 and 6.1.1.4'
Cu Cu 0.3201 1.2651 'International Tables Vol C Tables 4.2.6.8 and 6.1.1.4'

loop_
_geom_angle_atom_site_label_1
_geom_angle_atom_site_label_2
_geom_angle_atom_site_label_3
_geom_angle
_geom_angle_site_symmetry_1
_geom_angle_site_symmetry_3
_geom_angle_publ_flag
O3 Cu1 P1 102.47(11) . . ?
O3 Cu1 S4 109.35(12) . . ?
P1 Cu1 S4 132.56(6) . . ?
O3 Cu1 S1 98.78(12) . . ?
P1 Cu1 S1 102.02(6) . . ?
S4 Cu1 S1 106.71(5) . . ?
O3 Cu1 Cu4 81.15(11) . . ?
P1 Cu1 Cu4 150.85(5) . . ?
S4 Cu1 Cu4 70.10(4) . . ?
S1 Cu1 Cu4 49.16(4) . . ?
O1 Cu2 P2 94.07(10) . . ?
O1 Cu2 S4 102.15(11) . . ?
P2 Cu2 S4 125.10(6) . . ?
O1 Cu2 S2 103.15(11) . . ?
P2 Cu2 S2 114.34(6) . . ?
S4 Cu2 S2 112.24(5) . . ?
O1 Cu2 Cu4 80.89(10) . . ?
P2 Cu2 Cu4 163.80(5) . . ?
S4 Cu2 Cu4 71.09(4) . . ?
S2 Cu2 Cu4 52.90(4) . . ?
O2 Cu3 P3 104.05(11) . . ?
O2 Cu3 S4 106.77(11) . . ?
P3 Cu3 S4 125.70(6) . . ?
O2 Cu3 S3 95.84(11) . . ?
P3 Cu3 S3 112.83(6) . . ?
S4 Cu3 S3 107.21(5) . . ?
O2 Cu3 Cu4 82.57(10) . . ?
P3 Cu3 Cu4 160.68(6) . . ?
S4 Cu3 Cu4 67.52(4) . . ?
S3 Cu3 Cu4 47.96(4) . . ?
S3 Cu4 S1 123.99(6) . . ?
S3 Cu4 S2 110.69(6) . . ?
S1 Cu4 S2 124.17(6) . . ?
S3 Cu4 Cu2 128.44(5) . . ?
S1 Cu4 Cu2 94.54(4) . . ?
S2 Cu4 Cu2 54.74(4) . . ?
S3 Cu4 Cu1 90.28(4) . . ?
S1 Cu4 Cu1 57.70(4) . . ?
S2 Cu4 Cu1 137.12(5) . . ?
Cu2 Cu4 Cu1 82.75(3) . . ?
S3 Cu4 Cu3 53.19(4) . . ?
S1 Cu4 Cu3 132.96(5) . . ?
S2 Cu4 Cu3 87.72(4) . . ?
Cu2 Cu4 Cu3 75.77(3) . . ?
Cu1 Cu4 Cu3 75.34(2) . . ?
C1C P1 C1B 105.1(3) . . ?
C1C P1 C1A 103.1(2) . . ?
C1B P1 C1A 101.5(2) . . ?
C1C P1 Cu1 113.49(17) . . ?
C1B P1 Cu1 108.35(17) . . ?
C1A P1 Cu1 123.39(18) . . ?
C1E P2 C1F 102.0(2) . . ?
C1E P2 C1D 102.5(2) . . ?
C1F P2 C1D 106.2(2) . . ?
C1E P2 Cu2 114.58(18) . . ?
C1F P2 Cu2 114.51(17) . . ?
C1D P2 Cu2 115.43(18) . . ?
C1I P3 C1H 105.4(5) . . ?
C1I P3 C1G 104.5(5) . . ?
C1H P3 C1G 101.4(3) . . ?
C1I P3 C1I' 1.6(7) . . ?
C1H P3 C1I' 106.4(4) . . ?
C1G P3 C1I' 105.4(4) . . ?
C1I P3 Cu3 113.9(4) . . ?
C1H P3 Cu3 114.3(2) . . ?
C1G P3 Cu3 116.0(2) . . ?
C1I' P3 Cu3 112.2(3) . . ?
C1 S1 Cu4 103.91(19) . . ?
C1 S1 Cu1 102.57(19) . . ?
Cu4 S1 Cu1 73.13(5) . . ?
C2 S2 Cu4 103.34(18) . . ?
C2 S2 Cu2 105.38(19) . . ?
Cu4 S2 Cu2 72.36(4) . . ?
C3 S3 Cu4 106.4(2) . . ?
C3 S3 Cu3 97.5(2) . . ?
Cu4 S3 Cu3 78.85(5) . . ?
C4 S4 Cu1 113.9(2) . . ?
C4 S4 Cu3 111.5(2) . . ?
Cu1 S4 Cu3 101.19(6) . . ?
C4 S4 Cu2 123.0(2) . . ?
Cu1 S4 Cu2 105.95(6) . . ?
Cu3 S4 Cu2 98.23(5) . . ?
C1 O1 Cu2 132.6(4) . . ?
C2 O2 Cu3 126.4(3) . . ?
C3 O3 Cu1 130.2(4) . . ?
O1 C1 C11 119.0(5) . . ?
O1 C1 S1 122.9(4) . . ?
C11 C1 S1 118.1(4) . . ?
O2 C2 C21 118.4(5) . . ?
O2 C2 S2 123.3(4) . . ?
C21 C2 S2 118.3(4) . . ?
O3 C3 C31A 122.0(7) . . ?
O3 C3 C31 116.5(6) . . ?
C31A C3 C31 19.6(6) . . ?
O3 C3 S3 123.8(4) . . ?
C31A C3 S3 112.7(6) . . ?
C31 C3 S3 119.4(5) . . ?
O4 C4 C41 121.6(6) . . ?
O4 C4 S4 118.6(5) . . ?
C41 C4 S4 119.8(4) . . ?
C12 C11 C16 118.6(6) . . ?
C12 C11 C1 124.2(6) . . ?
C16 C11 C1 117.3(6) . . ?
C13 C12 C11 120.8(7) . . ?
C12 C13 C14 120.7(8) . . ?
C13 C14 C15 119.1(8) . . ?
C16 C15 C14 120.6(9) . . ?
C15 C16 C11 120.2(8) . . ?
C22 C21 C26 117.3(6) . . ?
C22 C21 C2 124.1(6) . . ?
C26 C21 C2 118.6(5) . . ?
C21 C22 C23 121.0(7) . . ?
C24 C23 C22 120.7(7) . . ?
C25 C24 C23 119.3(7) . . ?
C24 C25 C26 120.0(7) . . ?
C25 C26 C21 121.7(6) . . ?
C32 C31 C36 120.0 . . ?
C32 C31 C3 120.4(6) . . ?
C36 C31 C3 119.4(6) . . ?
C33 C32 C31 120.0 . . ?
C32 C33 C34 120.0 . . ?
C33 C34 C35 120.0 . . ?
C36 C35 C34 120.0 . . ?
C35 C36 C31 120.0 . . ?
C32A C31A C36A 120.0 . . ?
C32A C31A C3 117.2(8) . . ?
C36A C31A C3 122.5(8) . . ?
C31A C32A C33A 120.0 . . ?
C34A C33A C32A 120.0 . . ?
C33A C34A C35A 120.0 . . ?
C34A C35A C36A 120.0 . . ?
C35A C36A C31A 120.0 . . ?
C42 C41 C46 118.9(6) . . ?
C42 C41 C4 123.7(5) . . ?
C46 C41 C4 117.3(6) . . ?
C41 C42 C43 120.7(6) . . ?
C44 C43 C42 118.7(7) . . ?
C45 C44 C43 121.7(8) . . ?
C44 C45 C46 119.2(8) . . ?
C41 C46 C45 120.7(7) . . ?
C6A C1A C2A 119.4(5) . . ?
C6A C1A P1 118.0(4) . . ?
C2A C1A P1 122.5(4) . . ?
C1A C2A C3A 119.9(6) . . ?
C4A C3A C2A 121.1(7) . . ?
C3A C4A C5A 119.8(7) . . ?
C4A C5A C6A 120.3(8) . . ?
C1A C6A C5A 119.5(7) . . ?
C2B C1B C6B 117.7(6) . . ?
C2B C1B P1 124.8(5) . . ?
C6B C1B P1 117.3(5) . . ?
C1B C2B C3B 121.1(6) . . ?
C4B C3B C2B 119.7(7) . . ?
C3B C4B C5B 119.7(7) . . ?
C4B C5B C6B 119.9(7) . . ?
C1B C6B C5B 121.9(7) . . ?
C6C C1C C2C 117.2(5) . . ?
C6C C1C P1 125.2(4) . . ?
C2C C1C P1 117.5(4) . . ?
C3C C2C C1C 120.6(6) . . ?
C4C C3C C2C 120.8(6) . . ?
C3C C4C C5C 119.3(6) . . ?
C6C C5C C4C 120.4(6) . . ?
C5C C6C C1C 121.5(5) . . ?
C6D C1D C2D 118.8(5) . . ?
C6D C1D P2 122.6(5) . . ?
C2D C1D P2 118.6(4) . . ?
C1D C2D C3D 120.7(6) . . ?
C4D C3D C2D 119.2(7) . . ?
C5D C4D C3D 120.5(6) . . ?
C4D C5D C6D 120.3(6) . . ?
C1D C6D C5D 120.4(6) . . ?
C6E C1E C2E 117.9(5) . . ?
C6E C1E P2 119.0(5) . . ?
C2E C1E P2 123.0(4) . . ?
C1E C2E C3E 121.1(6) . . ?
C4E C3E C2E 119.7(7) . . ?
C3E C4E C5E 120.2(7) . . ?
C4E C5E C6E 120.2(7) . . ?
C1E C6E C5E 120.9(6) . . ?
C2F C1F C6F 118.8(5) . . ?
C2F C1F P2 125.2(4) . . ?
C6F C1F P2 116.0(4) . . ?
C3F C2F C1F 120.8(6) . . ?
C4F C3F C2F 119.6(6) . . ?
C5F C4F C3F 120.4(6) . . ?
C4F C5F C6F 120.1(6) . . ?
C5F C6F C1F 120.3(6) . . ?
C6G C1G C2G 119.2(6) . . ?
C6G C1G P3 118.5(5) . . ?
C2G C1G P3 122.4(5) . . ?
C3G C2G C1G 119.1(7) . . ?
C4G C3G C2G 121.3(8) . . ?
C3G C4G C5G 119.9(7) . . ?
C4G C5G C6G 120.4(8) . . ?
C1G C6G C5G 120.1(7) . . ?
C6H C1H C2H 118.0(7) . . ?
C6H C1H P3 119.0(6) . . ?
C2H C1H P3 122.9(6) . . ?
C1H C2H C3H 118.4(9) . . ?
C4H C3H C2H 120.7(11) . . ?
C5H C4H C3H 121.0(12) . . ?
C4H C5H C6H 118.6(12) . . ?
C5H C6H C1H 123.3(9) . . ?
C2I C1I C6I 120.0 . . ?
C2I C1I P3 121.5(8) . . ?
C6I C1I P3 118.4(8) . . ?
C1I C2I C3I 120.0 . . ?
C4I C3I C2I 120.0 . . ?
C3I C4I C5I 120.0 . . ?
C6I C5I C4I 120.0 . . ?
C5I C6I C1I 120.0 . . ?
C2I' C1I' C6I' 120.0 . . ?
C2I' C1I' P3 115.4(6) . . ?
C6I' C1I' P3 124.6(6) . . ?
C3I' C2I' C1I' 120.0 . . ?
C2I' C3I' C4I' 120.0 . . ?
C5I' C4I' C3I' 120.0 . . ?
C4I' C5I' C6I' 120.0 . . ?
C5I' C6I' C1I' 120.0 . . ?
Cl2 C1S Cl1 124.3(15) . . ?

loop_
_geom_bond_atom_site_label_1
_geom_bond_atom_site_label_2
_geom_bond_distance
_geom_bond_site_symmetry_2
_geom_bond_publ_flag
Cu1 O3 2.174(4) . ?
Cu1 P1 2.2474(14) . ?
Cu1 S4 2.2889(14) . ?
Cu1 S1 2.5105(16) . ?
Cu1 Cu4 2.8423(9) . ?
Cu2 O1 2.193(4) . ?
Cu2 P2 2.2544(15) . ?
Cu2 S4 2.3437(15) . ?
Cu2 S2 2.3584(15) . ?
Cu2 Cu4 2.7526(9) . ?
Cu3 O2 2.179(4) . ?
Cu3 P3 2.2314(16) . ?
Cu3 S4 2.3067(15) . ?
Cu3 S3 2.4208(17) . ?
Cu3 Cu4 2.9664(10) . ?
Cu4 S3 2.2455(16) . ?
Cu4 S1 2.2471(15) . ?
Cu4 S2 2.3037(16) . ?
P1 C1C 1.820(5) . ?
P1 C1B 1.832(5) . ?
P1 C1A 1.842(5) . ?
P2 C1E 1.824(6) . ?
P2 C1F 1.827(5) . ?
P2 C1D 1.834(5) . ?
P3 C1I 1.787(10) . ?
P3 C1H 1.822(7) . ?
P3 C1G 1.840(6) . ?
P3 C1I' 1.887(8) . ?
S1 C1 1.763(6) . ?
S2 C2 1.758(6) . ?
S3 C3 1.754(6) . ?
S4 C4 1.813(6) . ?
O1 C1 1.238(6) . ?
O2 C2 1.237(6) . ?
O3 C3 1.236(6) . ?
O4 C4 1.202(7) . ?
C1 C11 1.487(7) . ?
C2 C21 1.486(7) . ?
C3 C31A 1.486(10) . ?
C3 C31 1.528(8) . ?
C4 C41 1.492(8) . ?
C11 C12 1.375(8) . ?
C11 C16 1.394(9) . ?
C12 C13 1.368(10) . ?
C13 C14 1.369(12) . ?
C14 C15 1.381(13) . ?
C15 C16 1.366(10) . ?
C21 C22 1.375(8) . ?
C21 C26 1.389(8) . ?
C22 C23 1.384(8) . ?
C23 C24 1.367(10) . ?
C24 C25 1.367(10) . ?
C25 C26 1.379(8) . ?
C31 C32 1.3900 . ?
C31 C36 1.3900 . ?
C32 C33 1.3900 . ?
C33 C34 1.3900 . ?
C34 C35 1.3900 . ?
C35 C36 1.3900 . ?
C31A C32A 1.3900 . ?
C31A C36A 1.3900 . ?
C32A C33A 1.3900 . ?
C33A C34A 1.3900 . ?
C34A C35A 1.3900 . ?
C35A C36A 1.3900 . ?
C41 C42 1.378(8) . ?
C41 C46 1.380(8) . ?
C42 C43 1.385(8) . ?
C43 C44 1.379(10) . ?
C44 C45 1.351(10) . ?
C45 C46 1.385(9) . ?
C1A C6A 1.373(8) . ?
C1A C2A 1.387(7) . ?
C2A C3A 1.393(8) . ?
C3A C4A 1.345(10) . ?
C4A C5A 1.377(10) . ?
C5A C6A 1.408(10) . ?
C1B C2B 1.377(8) . ?
C1B C6B 1.377(8) . ?
C2B C3B 1.400(8) . ?
C3B C4B 1.371(10) . ?
C4B C5B 1.374(11) . ?
C5B C6B 1.379(9) . ?
C1C C6C 1.393(7) . ?
C1C C2C 1.400(7) . ?
C2C C3C 1.369(8) . ?
C3C C4C 1.368(9) . ?
C4C C5C 1.380(8) . ?
C5C C6C 1.358(8) . ?
C1D C6D 1.383(7) . ?
C1D C2D 1.388(7) . ?
C2D C3D 1.389(8) . ?
C3D C4D 1.385(9) . ?
C4D C5D 1.359(9) . ?
C5D C6D 1.386(8) . ?
C1E C6E 1.381(7) . ?
C1E C2E 1.387(7) . ?
C2E C3E 1.393(8) . ?
C3E C4E 1.365(9) . ?
C4E C5E 1.365(9) . ?
C5E C6E 1.388(9) . ?
C1F C2F 1.378(7) . ?
C1F C6F 1.385(7) . ?
C2F C3F 1.378(8) . ?
C3F C4F 1.376(9) . ?
C4F C5F 1.363(9) . ?
C5F C6F 1.380(8) . ?
C1G C6G 1.383(9) . ?
C1G C2G 1.403(8) . ?
C2G C3G 1.389(9) . ?
C3G C4G 1.357(11) . ?
C4G C5G 1.369(11) . ?
C5G C6G 1.391(9) . ?
C1H C6H 1.378(9) . ?
C1H C2H 1.379(10) . ?
C2H C3H 1.416(13) . ?
C3H C4H 1.360(14) . ?
C4H C5H 1.342(14) . ?
C5H C6H 1.368(11) . ?
C1I C2I 1.3900 . ?
C1I C6I 1.3900 . ?
C2I C3I 1.3900 . ?
C3I C4I 1.3900 . ?
C4I C5I 1.3900 . ?
C5I C6I 1.3900 . ?
C1I' C2I' 1.3900 . ?
C1I' C6I' 1.3900 . ?
C2I' C3I' 1.3900 . ?
C3I' C4I' 1.3900 . ?
C4I' C5I' 1.3900 . ?
C5I' C6I' 1.3900 . ?
C1S Cl2 1.505(14) . ?
C1S Cl1 1.533(13) . ?
O1S O2S 1.73(3) . ?
